data_4319760
loop_
_publ_author_name
'Matthias Stender'
'Barrett E. Eichler'
'Ned J. Hardman'
'Philip P. Power'
'J\"org Prust'
'Mathias Noltemeyer'
'Herbert W. Roesky'

_publ_section_title
;
 Synthesis and Characterization of HC{C(Me)N(C6H3-2,6-i-Pr2)}2MX2 (M = Al,
 X = Cl, I; M = Ga, In, X = Me, Cl, I): Sterically Encumbered
 \b-Diketiminate Group 13 Metal Derivatives
;
_journal_name_full 'Inorganic Chemistry'
_journal_page_first 2794
_journal_page_last 2799
_journal_paper_doi 10.1021/ic001311d
_journal_volume 40
_journal_year 2001
_chemical_formula_sum 'C29 H41 Br0.5 Cl1.5 In N2'
_chemical_formula_weight 625.59
_chemical_name_common NacNacInCl2
_chemical_name_systematic
; 

 ? 

;
_space_group_IT_number 14
_symmetry_cell_setting monoclinic
_symmetry_space_group_name_Hall '-P 2ybc'
_symmetry_space_group_name_H-M 'P 1 21/c 1'
_atom_sites_solution_hydrogens geom
_atom_sites_solution_primary direct
_atom_sites_solution_secondary difmap
_audit_creation_method SHELXL-97
_cell_angle_alpha 90.00
_cell_angle_beta 108.984(2)
_cell_angle_gamma 90.00
_cell_formula_units_Z 4
_cell_length_a 17.9423(15)
_cell_length_b 10.1655(9)
_cell_length_c 17.4672(15)
_cell_measurement_reflns_used 7631
_cell_measurement_temperature 90(2)
_cell_measurement_theta_max 28.85
_cell_measurement_theta_min 2.34
_cell_volume 3012.6(5)
_computing_cell_refinement 'Bruker SMART'
_computing_data_collection 'Bruker SMART'
_computing_data_reduction 'Bruker SHELXTL v. 5.10'
_computing_molecular_graphics 'XP, Bruker SHELXTL v. 5.10'
_computing_publication_material 'XCIF, Bruker SHELXTL v. 5.10'
_computing_structure_refinement 'XL, Bruker SHELXTL v. 5.10'
_computing_structure_solution 'XS, Bruker SHELXTL v. 5.10'
_diffrn_ambient_temperature 90(2)
_diffrn_measured_fraction_theta_full 0.998
_diffrn_measured_fraction_theta_max 0.998
_diffrn_measurement_device_type 'Bruker SMART 1000'
_diffrn_measurement_method /w
_diffrn_radiation_monochromator graphite
_diffrn_radiation_source 'normal-focus sealed tube'
_diffrn_radiation_type MoK\a
_diffrn_radiation_wavelength 0.71073
_diffrn_reflns_av_R_equivalents 0.0445
_diffrn_reflns_av_sigmaI/netI 0.0342
_diffrn_reflns_limit_h_max 21
_diffrn_reflns_limit_h_min -21
_diffrn_reflns_limit_k_max 12
_diffrn_reflns_limit_k_min -11
_diffrn_reflns_limit_l_max 20
_diffrn_reflns_limit_l_min -20
_diffrn_reflns_number 40436
_diffrn_reflns_theta_full 25.00
_diffrn_reflns_theta_max 25.00
_diffrn_reflns_theta_min 1.20
_diffrn_standards_decay_% <0.01
_diffrn_standards_number '50 frames remeasured'
_exptl_absorpt_coefficient_mu 1.599
_exptl_absorpt_correction_T_max 0.9243
_exptl_absorpt_correction_T_min 0.5671
_exptl_absorpt_correction_type empirical
_exptl_absorpt_process_details
;SADABS: an empirical absorption program by G. M. Sheldrick

using the method described by Blessing, R. H.; Acta Cryst.

A51, 1995, 33.

;
_exptl_crystal_colour colorless
_exptl_crystal_density_diffrn 1.379
_exptl_crystal_density_method 'not measured'
_exptl_crystal_description plate
_exptl_crystal_F_000 1284
_exptl_crystal_size_max 0.40
_exptl_crystal_size_mid 0.25
_exptl_crystal_size_min 0.05
_refine_diff_density_max 0.940
_refine_diff_density_min -0.860
_refine_diff_density_rms 0.078
_refine_ls_extinction_method none
_refine_ls_goodness_of_fit_ref 1.015
_refine_ls_hydrogen_treatment mixed
_refine_ls_matrix_type full
_refine_ls_number_parameters 316
_refine_ls_number_reflns 5297
_refine_ls_number_restraints 2
_refine_ls_restrained_S_all 1.015
_refine_ls_R_factor_all 0.0455
_refine_ls_R_factor_gt 0.0323
_refine_ls_shift/su_max 0.002
_refine_ls_shift/su_mean 0.000
_refine_ls_structure_factor_coef Fsqd
_refine_ls_weighting_details 'calc w=1/[\s^2^(Fo^2^)+(0.0382P)^2^+3.7809P] where P=(Fo^2^+2Fc^2^)/3'
_refine_ls_weighting_scheme calc
_refine_ls_wR_factor_gt 0.0744
_refine_ls_wR_factor_ref 0.0810
_reflns_number_gt 4297
_reflns_number_total 5297
_reflns_threshold_expression >2sigma(I)
_cod_data_source_file ic001311d_1.cif
_cod_data_source_block be42b
_cod_original_cell_volume 3012.6(4)
_cod_original_formula_sum 'C29 H41 Br0.50 Cl1.50 In N2'
_cod_database_code 4319760

loop_
_symmetry_equiv_pos_as_xyz
'x, y, z'
'-x, y+1/2, -z+1/2'
'-x, -y, -z'
'x, -y-1/2, z-1/2'

loop_
_atom_site_label
_atom_site_type_symbol
_atom_site_fract_x
_atom_site_fract_y
_atom_site_fract_z
_atom_site_U_iso_or_equiv
_atom_site_adp_type
_atom_site_occupancy
_atom_site_symmetry_multiplicity
_atom_site_calc_flag
_atom_site_refinement_flags
_atom_site_disorder_assembly
_atom_site_disorder_group
In1 In 0.234057(13) 0.54646(2) 0.316420(14) 0.02196(9) Uani 1 1 d D . .
Cl1 Cl 0.18099(5) 0.47316(9) 0.41786(5) 0.0308(2) Uani 1 1 d D . .
Br1 Br 0.28604(7) 0.78038(11) 0.34627(7) 0.0339(3) Uiso 0.4931(13) 1 d PD . .
Cl2 Cl 0.29485(17) 0.7578(3) 0.35493(18) 0.0339(3) Uiso 0.4931(13) 1 d P . .
N1 N 0.30539(15) 0.3916(3) 0.29730(16) 0.0190(6) Uani 1 1 d . . .
N2 N 0.15133(15) 0.5260(3) 0.19930(16) 0.0224(6) Uani 1 1 d . . .
C1 C 0.27424(19) 0.3012(3) 0.2405(2) 0.0236(7) Uani 1 1 d . . .
C2 C 0.1986(2) 0.3084(4) 0.1827(2) 0.0261(8) Uani 1 1 d . . .
H2A H 0.1805 0.2283 0.1547 0.031 Uiso 1 1 calc R . .
C3 C 0.14511(19) 0.4129(3) 0.1592(2) 0.0243(8) Uani 1 1 d . . .
C4 C 0.3217(2) 0.1805(4) 0.2347(2) 0.0305(8) Uani 1 1 d . . .
H4A H 0.3779 0.1985 0.2608 0.046 Uiso 1 1 calc R . .
H4B H 0.3119 0.1587 0.1776 0.046 Uiso 1 1 calc R . .
H4C H 0.3059 0.1064 0.2618 0.046 Uiso 1 1 calc R . .
C5 C 0.0762(2) 0.3943(4) 0.0821(2) 0.0326(9) Uani 1 1 d . . .
H5A H 0.0792 0.4595 0.0419 0.049 Uiso 1 1 calc R . .
H5B H 0.0267 0.4056 0.0938 0.049 Uiso 1 1 calc R . .
H5C H 0.0782 0.3056 0.0608 0.049 Uiso 1 1 calc R . .
C6 C 0.38747(19) 0.3844(3) 0.3484(2) 0.0229(7) Uani 1 1 d . . .
C7 C 0.44172(19) 0.4671(3) 0.3298(2) 0.0233(7) Uani 1 1 d . . .
C8 C 0.5204(2) 0.4600(4) 0.3788(2) 0.0291(8) Uani 1 1 d . . .
H8A H 0.5586 0.5127 0.3662 0.035 Uiso 1 1 calc R . .
C9 C 0.5437(2) 0.3780(4) 0.4450(2) 0.0331(9) Uani 1 1 d . . .
H9A H 0.5975 0.3755 0.4781 0.040 Uiso 1 1 calc R . .
C10 C 0.4896(2) 0.2999(4) 0.4635(2) 0.0336(9) Uani 1 1 d . . .
H10A H 0.5065 0.2439 0.5095 0.040 Uiso 1 1 calc R . .
C11 C 0.4098(2) 0.3010(4) 0.4157(2) 0.0273(8) Uani 1 1 d . . .
C12 C 0.3522(2) 0.2134(4) 0.4394(2) 0.0359(9) Uani 1 1 d . . .
H12A H 0.2999 0.2191 0.3958 0.043 Uiso 1 1 calc R . .
C13 C 0.3788(3) 0.0693(4) 0.4473(3) 0.0506(12) Uani 1 1 d . . .
H13A H 0.3852 0.0400 0.3964 0.076 Uiso 1 1 calc R . .
H13B H 0.3389 0.0147 0.4594 0.076 Uiso 1 1 calc R . .
H13C H 0.4291 0.0609 0.4912 0.076 Uiso 1 1 calc R . .
C14 C 0.3418(2) 0.2607(4) 0.5190(2) 0.0422(10) Uani 1 1 d . . .
H14A H 0.3248 0.3529 0.5134 0.063 Uiso 1 1 calc R . .
H14B H 0.3920 0.2529 0.5631 0.063 Uiso 1 1 calc R . .
H14C H 0.3019 0.2066 0.5312 0.063 Uiso 1 1 calc R . .
C15 C 0.4177(2) 0.5603(4) 0.2577(2) 0.0286(8) Uani 1 1 d . . .
H15A H 0.3599 0.5765 0.2438 0.034 Uiso 1 1 calc R . .
C16 C 0.4307(3) 0.4978(5) 0.1834(3) 0.0571(13) Uani 1 1 d . . .
H16A H 0.3989 0.4176 0.1686 0.086 Uiso 1 1 calc R . .
H16B H 0.4866 0.4757 0.1959 0.086 Uiso 1 1 calc R . .
H16C H 0.4150 0.5600 0.1381 0.086 Uiso 1 1 calc R . .
C17 C 0.4587(2) 0.6939(4) 0.2757(3) 0.0409(10) Uani 1 1 d . . .
H17A H 0.4499 0.7329 0.3233 0.061 Uiso 1 1 calc R . .
H17B H 0.4372 0.7521 0.2290 0.061 Uiso 1 1 calc R . .
H17C H 0.5154 0.6824 0.2863 0.061 Uiso 1 1 calc R . .
C18 C 0.10335(19) 0.6372(3) 0.1606(2) 0.0237(7) Uani 1 1 d . . .
C19 C 0.1325(2) 0.7212(4) 0.1130(2) 0.0296(8) Uani 1 1 d . . .
C20 C 0.0854(2) 0.8255(4) 0.0737(2) 0.0346(9) Uani 1 1 d . . .
H20A H 0.1034 0.8824 0.0403 0.042 Uiso 1 1 calc R . .
C21 C 0.0127(2) 0.8474(4) 0.0828(2) 0.0350(9) Uani 1 1 d . . .
H21A H -0.0192 0.9182 0.0549 0.042 Uiso 1 1 calc R . .
C22 C -0.0136(2) 0.7674(4) 0.1319(2) 0.0341(9) Uani 1 1 d . . .
H22A H -0.0632 0.7850 0.1385 0.041 Uiso 1 1 calc R . .
C23 C 0.0310(2) 0.6607(3) 0.1725(2) 0.0269(8) Uani 1 1 d . . .
C24 C 0.0009(2) 0.5797(4) 0.2289(2) 0.0317(9) Uani 1 1 d . . .
H24A H 0.0379 0.5041 0.2485 0.038 Uiso 1 1 calc R . .
C25 C 0.0019(3) 0.6618(4) 0.3033(3) 0.0416(10) Uani 1 1 d . . .
H25A H 0.0556 0.6925 0.3313 0.062 Uiso 1 1 calc R . .
H25B H -0.0162 0.6075 0.3401 0.062 Uiso 1 1 calc R . .
H25C H -0.0332 0.7378 0.2857 0.062 Uiso 1 1 calc R . .
C26 C -0.0818(2) 0.5229(5) 0.1882(3) 0.0526(12) Uani 1 1 d . . .
H26A H -0.0816 0.4682 0.1421 0.079 Uiso 1 1 calc R . .
H26B H -0.1195 0.5950 0.1692 0.079 Uiso 1 1 calc R . .
H26C H -0.0970 0.4693 0.2273 0.079 Uiso 1 1 calc R . .
C27 C 0.2130(2) 0.7018(4) 0.1035(2) 0.0419(10) Uani 1 1 d . . .
H27A H 0.2420 0.6353 0.1446 0.050 Uiso 1 1 calc R . .
C28 C 0.2621(3) 0.8288(5) 0.1197(3) 0.0583(14) Uani 1 1 d . . .
H28A H 0.2647 0.8645 0.1726 0.087 Uiso 1 1 calc R . .
H28B H 0.2375 0.8935 0.0775 0.087 Uiso 1 1 calc R . .
H28C H 0.3155 0.8094 0.1194 0.087 Uiso 1 1 calc R . .
C29 C 0.2063(3) 0.6478(5) 0.0203(3) 0.0644(14) Uani 1 1 d . . .
H29A H 0.1809 0.5612 0.0133 0.097 Uiso 1 1 calc R . .
H29B H 0.2590 0.6394 0.0155 0.097 Uiso 1 1 calc R . .
H29C H 0.1745 0.7079 -0.0215 0.097 Uiso 1 1 calc R . .

loop_
_atom_site_aniso_label
_atom_site_aniso_U_11
_atom_site_aniso_U_22
_atom_site_aniso_U_33
_atom_site_aniso_U_23
_atom_site_aniso_U_13
_atom_site_aniso_U_12
In1 0.01973(13) 0.02676(14) 0.01822(13) -0.00340(10) 0.00456(9) 0.00140(10)
Cl1 0.0244(4) 0.0400(5) 0.0322(5) -0.0102(4) 0.0149(4) -0.0095(4)
N1 0.0178(13) 0.0203(14) 0.0182(14) -0.0017(11) 0.0048(11) -0.0003(11)
N2 0.0202(14) 0.0247(16) 0.0201(14) -0.0023(12) 0.0035(11) 0.0012(12)
C1 0.0266(17) 0.0250(19) 0.0201(17) -0.0004(14) 0.0091(14) -0.0017(15)
C2 0.0276(18) 0.0245(19) 0.0241(18) -0.0067(15) 0.0054(15) -0.0032(15)
C3 0.0201(17) 0.030(2) 0.0193(17) -0.0020(14) 0.0020(14) -0.0020(14)
C4 0.0310(19) 0.029(2) 0.029(2) -0.0048(16) 0.0058(16) 0.0051(16)
C5 0.0305(19) 0.035(2) 0.0241(19) -0.0081(16) -0.0023(16) 0.0002(17)
C6 0.0212(16) 0.0248(19) 0.0208(17) -0.0036(14) 0.0042(14) 0.0028(14)
C7 0.0217(16) 0.0247(19) 0.0234(18) -0.0028(14) 0.0073(14) 0.0017(14)
C8 0.0234(17) 0.036(2) 0.0277(19) -0.0052(17) 0.0078(15) -0.0031(16)
C9 0.0199(17) 0.044(2) 0.031(2) -0.0049(18) 0.0009(15) 0.0027(17)
C10 0.034(2) 0.036(2) 0.0238(19) 0.0031(16) 0.0003(16) 0.0074(17)
C11 0.0293(18) 0.028(2) 0.0222(18) -0.0009(15) 0.0047(15) 0.0001(15)
C12 0.038(2) 0.039(2) 0.026(2) 0.0067(17) 0.0047(17) -0.0036(18)
C13 0.063(3) 0.038(3) 0.052(3) 0.012(2) 0.020(2) -0.007(2)
C14 0.041(2) 0.056(3) 0.028(2) 0.0084(19) 0.0099(18) -0.005(2)
C15 0.0279(18) 0.030(2) 0.0280(19) 0.0013(16) 0.0093(15) -0.0034(16)
C16 0.095(4) 0.048(3) 0.033(2) 0.007(2) 0.028(3) 0.019(3)
C17 0.036(2) 0.039(2) 0.044(2) 0.0115(19) 0.0083(19) -0.0099(19)
C18 0.0240(17) 0.0237(19) 0.0183(17) -0.0028(14) 0.0000(14) 0.0015(14)
C19 0.0290(19) 0.035(2) 0.0213(18) 0.0001(16) 0.0035(15) 0.0038(16)
C20 0.042(2) 0.035(2) 0.0225(19) 0.0055(16) 0.0047(17) 0.0033(18)
C21 0.040(2) 0.026(2) 0.029(2) 0.0015(16) -0.0016(17) 0.0111(17)
C22 0.032(2) 0.032(2) 0.035(2) -0.0048(17) 0.0064(17) 0.0075(17)
C23 0.0257(17) 0.0243(19) 0.0267(19) -0.0058(15) 0.0029(15) -0.0003(15)
C24 0.0234(18) 0.029(2) 0.042(2) -0.0005(16) 0.0085(16) 0.0026(15)
C25 0.048(2) 0.038(2) 0.045(2) 0.0061(19) 0.024(2) 0.011(2)
C26 0.030(2) 0.049(3) 0.073(3) 0.009(2) 0.009(2) -0.002(2)
C27 0.040(2) 0.054(3) 0.034(2) 0.023(2) 0.0156(18) 0.011(2)
C28 0.038(2) 0.080(4) 0.053(3) 0.024(3) 0.011(2) -0.006(2)
C29 0.071(3) 0.072(4) 0.066(3) 0.008(3) 0.045(3) 0.019(3)

loop_
_atom_type_symbol
_atom_type_description
_atom_type_scat_dispersion_real
_atom_type_scat_dispersion_imag
_atom_type_scat_source
C C 0.0033 0.0016 'International Tables Vol C Tables 4.2.6.8 and 6.1.1.4'
H H 0.0000 0.0000 'International Tables Vol C Tables 4.2.6.8 and 6.1.1.4'
N N 0.0061 0.0033 'International Tables Vol C Tables 4.2.6.8 and 6.1.1.4'
Cl Cl 0.1484 0.1585 'International Tables Vol C Tables 4.2.6.8 and 6.1.1.4'
In In -0.7276 1.3100 'International Tables Vol C Tables 4.2.6.8 and 6.1.1.4'
Br Br -0.2901 2.4595 'International Tables Vol C Tables 4.2.6.8 and 6.1.1.4'

loop_
_geom_angle_atom_site_label_1
_geom_angle_atom_site_label_2
_geom_angle_atom_site_label_3
_geom_angle
_geom_angle_site_symmetry_1
_geom_angle_site_symmetry_3
_geom_angle_publ_flag
N2 In1 N1 92.54(10) . . ?
N2 In1 Cl1 111.35(8) . . ?
N1 In1 Cl1 106.96(8) . . ?
N2 In1 Cl2 118.11(10) . . ?
N1 In1 Cl2 117.70(10) . . ?
Cl1 In1 Cl2 108.99(8) . . ?
N2 In1 Br1 112.70(8) . . ?
N1 In1 Br1 121.70(8) . . ?
Cl1 In1 Br1 110.34(4) . . ?
Cl2 In1 Br1 5.91(8) . . ?
C1 N1 C6 121.2(3) . . ?
C1 N1 In1 120.0(2) . . ?
C6 N1 In1 118.9(2) . . ?
C3 N2 C18 119.5(3) . . ?
C3 N2 In1 120.5(2) . . ?
C18 N2 In1 119.9(2) . . ?
N1 C1 C2 124.8(3) . . ?
N1 C1 C4 119.9(3) . . ?
C2 C1 C4 115.2(3) . . ?
C3 C2 C1 131.2(3) . . ?
N2 C3 C2 124.7(3) . . ?
N2 C3 C5 118.7(3) . . ?
C2 C3 C5 116.6(3) . . ?
C11 C6 C7 121.9(3) . . ?
C11 C6 N1 120.1(3) . . ?
C7 C6 N1 117.9(3) . . ?
C8 C7 C6 117.8(3) . . ?
C8 C7 C15 119.8(3) . . ?
C6 C7 C15 122.3(3) . . ?
C9 C8 C7 121.2(3) . . ?
C10 C9 C8 120.3(3) . . ?
C9 C10 C11 121.2(3) . . ?
C6 C11 C10 117.5(3) . . ?
C6 C11 C12 123.4(3) . . ?
C10 C11 C12 119.1(3) . . ?
C11 C12 C13 111.4(3) . . ?
C11 C12 C14 110.9(3) . . ?
C13 C12 C14 110.1(3) . . ?
C7 C15 C17 113.4(3) . . ?
C7 C15 C16 111.3(3) . . ?
C17 C15 C16 110.3(3) . . ?
C23 C18 C19 121.7(3) . . ?
C23 C18 N2 120.2(3) . . ?
C19 C18 N2 118.1(3) . . ?
C20 C19 C18 118.1(3) . . ?
C20 C19 C27 119.5(4) . . ?
C18 C19 C27 122.4(3) . . ?
C21 C20 C19 120.8(4) . . ?
C22 C21 C20 120.4(3) . . ?
C21 C22 C23 121.4(4) . . ?
C22 C23 C18 117.6(3) . . ?
C22 C23 C24 119.1(3) . . ?
C18 C23 C24 123.3(3) . . ?
C23 C24 C26 113.6(3) . . ?
C23 C24 C25 110.2(3) . . ?
C26 C24 C25 109.8(3) . . ?
C19 C27 C29 111.6(4) . . ?
C19 C27 C28 112.3(4) . . ?
C29 C27 C28 110.0(4) . . ?

loop_
_geom_bond_atom_site_label_1
_geom_bond_atom_site_label_2
_geom_bond_distance
_geom_bond_site_symmetry_2
_geom_bond_publ_flag
In1 N2 2.111(3) . ?
In1 N1 2.123(3) . ?
In1 Cl1 2.3872(9) . ?
In1 Cl2 2.404(3) . ?
In1 Br1 2.5456(12) . ?
N1 C1 1.335(4) . ?
N1 C6 1.455(4) . ?
N2 C3 1.332(4) . ?
N2 C18 1.448(4) . ?
C1 C2 1.406(5) . ?
C1 C4 1.515(5) . ?
C2 C3 1.400(5) . ?
C3 C5 1.514(4) . ?
C6 C11 1.398(5) . ?
C6 C7 1.402(5) . ?
C7 C8 1.394(5) . ?
C7 C15 1.521(5) . ?
C8 C9 1.376(5) . ?
C9 C10 1.371(5) . ?
C10 C11 1.404(5) . ?
C11 C12 1.520(5) . ?
C12 C13 1.533(6) . ?
C12 C14 1.538(6) . ?
C15 C17 1.527(5) . ?
C15 C16 1.529(6) . ?
C18 C23 1.400(5) . ?
C18 C19 1.407(5) . ?
C19 C20 1.389(5) . ?
C19 C27 1.519(5) . ?
C20 C21 1.382(6) . ?
C21 C22 1.373(6) . ?
C22 C23 1.397(5) . ?
C23 C24 1.512(5) . ?
C24 C26 1.533(5) . ?
C24 C25 1.539(5) . ?
C27 C29 1.521(6) . ?
C27 C28 1.537(6) . ?
